data_1541270
loop_
_publ_author_name
'Mueller, H.P.'
'Hoppe, R.'

_publ_section_title
;
 Das erste zweikernige Oxoferrat(II): "Cs2 K4 (O2 Fe O Fe O2)"
;
_journal_name_full 'Zeitschrift fuer Anorganische und Allgemeine Chemie'
_journal_page_first 16
_journal_page_last 30
_journal_volume 569
_journal_year 1989
_chemical_formula_sum 'Cs2 Fe2 K4 O5'
_chemical_name_systematic 'Cs2 K4 (Fe2 O5)'
_space_group_IT_number 12
_symmetry_space_group_name_Hall '-C 2y'
_symmetry_space_group_name_H-M 'C 1 2/m 1'
_cell_angle_alpha 90
_cell_angle_beta 91.76
_cell_angle_gamma 90
_cell_formula_units_Z 2
_cell_length_a 7.074
_cell_length_b 11.385
_cell_length_c 6.997
_cell_volume 563.255
_citation_journal_id_ASTM ZAACAB
_cod_data_source_file Mueller_ZAACAB_1989_1177.cif
_cod_data_source_block Cs2Fe2K4O5
_cod_database_code 1541270

loop_
_symmetry_equiv_pos_as_xyz
x,y,z
-x,y,-z
-x,-y,-z
x,-y,z
x+1/2,y+1/2,z
-x+1/2,y+1/2,-z
-x+1/2,-y+1/2,-z
x+1/2,-y+1/2,z

loop_
_atom_site_label
_atom_site_type_symbol
_atom_site_fract_x
_atom_site_fract_y
_atom_site_fract_z
_atom_site_occupancy
_atom_site_U_iso_or_equiv
K2 K+1 0.5 0.2781 0 1 0.0
O1 O-2 0.2156 0.3559 0.2258 1 0.0
Cs1 Cs+1 0.8285 0.5 0.1936 1 0.0
Fe1 Fe+2 0.6931 0.5 0.6817 1 0.0
O2 O-2 0 0 0.5 1 0.0
K1 K+1 0 0.2455 0.5 1 0.0
